data_2226779
loop_
_publ_author_name
'Ahmad Tajidi, Nur Syamimi'
'Abdullah, Norbani'
'Arifin, Zainudin'
'Tan, Kong Wai'
'Ng, Seik Weng'

_publ_section_title
;
 Diaqua(1,4,8,11-tetraazacyclotetradecane-\k^4^<i>N</i>^1^,<i>N</i>^4^,<i>N</i>^8^,<i>N</i>^11^)copper(II)
 didecanoate dihydrate
;
_journal_coeditor_code BT5286
_journal_issue 8
_journal_name_full 'Acta Crystallographica Section E'
_journal_page_first m888
_journal_paper_doi 10.1107/S1600536810025699
_journal_volume 66
_journal_year 2010
_chemical_formula_iupac '[Cu (C10 H24 N4) (H2 O)2] (C10 H19 O2)2, 2H2 O'
_chemical_formula_moiety 'C10 H28 Cu N4 O2 2+, 2(C10 H19 O2 -), 2(H2 O)'
_chemical_formula_sum 'C30 H70 Cu N4 O8'
_chemical_formula_weight 678.44
_chemical_name_systematic
;
Diaqua(1,4,8,11-tetraazacyclotetradecane-\
\k^4^<i>N</i>^1^,<i>N</i>^4^,<i>N</i>^8^,<i>N</i>^11^)copper(II)
didecanoate dihydrate
;
_space_group_IT_number 2
_symmetry_cell_setting triclinic
_symmetry_space_group_name_Hall '-P 1'
_symmetry_space_group_name_H-M 'P -1'
_atom_sites_solution_hydrogens geom
_atom_sites_solution_primary direct
_atom_sites_solution_secondary difmap
_audit_creation_method SHELXL-97
_cell_angle_alpha 95.0450(10)
_cell_angle_beta 93.1580(10)
_cell_angle_gamma 98.4230(10)
_cell_formula_units_Z 1
_cell_length_a 6.9820(6)
_cell_length_b 8.8006(8)
_cell_length_c 15.3291(13)
_cell_measurement_reflns_used 3079
_cell_measurement_temperature 100(2)
_cell_measurement_theta_max 28.1
_cell_measurement_theta_min 2.4
_cell_volume 925.93(14)
_computing_cell_refinement 'SAINT (Bruker, 2009)'
_computing_data_collection 'APEX2 (Bruker, 2009)'
_computing_data_reduction 'SAINT (Bruker, 2009)'
_computing_molecular_graphics 'X-SEED (Barbour, 2001)'
_computing_publication_material 'publCIF (Westrip, 2010)'
_computing_structure_refinement 'SHELXL97 (Sheldrick, 2008)'
_computing_structure_solution 'SHELXS97 (Sheldrick, 2008)'
_diffrn_ambient_temperature 100(2)
_diffrn_measured_fraction_theta_full 0.993
_diffrn_measured_fraction_theta_max 0.993
_diffrn_measurement_device_type 'Bruker SMART APEX diffractometer'
_diffrn_measurement_method '\w scans'
_diffrn_radiation_monochromator graphite
_diffrn_radiation_source 'fine-focus sealed tube'
_diffrn_radiation_type MoK\a
_diffrn_radiation_wavelength 0.71073
_diffrn_reflns_av_R_equivalents 0.0336
_diffrn_reflns_av_sigmaI/netI 0.0509
_diffrn_reflns_limit_h_max 9
_diffrn_reflns_limit_h_min -9
_diffrn_reflns_limit_k_max 11
_diffrn_reflns_limit_k_min -11
_diffrn_reflns_limit_l_max 18
_diffrn_reflns_limit_l_min -19
_diffrn_reflns_number 8967
_diffrn_reflns_theta_full 27.50
_diffrn_reflns_theta_max 27.50
_diffrn_reflns_theta_min 1.34
_diffrn_standards_decay_% 0
_diffrn_standards_interval_count 0
_diffrn_standards_interval_time 0
_diffrn_standards_number 0
_exptl_absorpt_coefficient_mu 0.638
_exptl_absorpt_correction_T_max 0.9874
_exptl_absorpt_correction_T_min 0.8317
_exptl_absorpt_correction_type multi-scan
_exptl_absorpt_process_details '(SADABS; Sheldrick, 1996)'
_exptl_crystal_colour Purple
_exptl_crystal_density_diffrn 1.217
_exptl_crystal_density_method 'not measured'
_exptl_crystal_description Plate
_exptl_crystal_F_000 371
_exptl_crystal_size_max 0.30
_exptl_crystal_size_mid 0.20
_exptl_crystal_size_min 0.02
_refine_diff_density_max 0.329
_refine_diff_density_min -0.432
_refine_ls_extinction_method none
_refine_ls_goodness_of_fit_ref 1.056
_refine_ls_hydrogen_treatment mixed
_refine_ls_matrix_type full
_refine_ls_number_parameters 220
_refine_ls_number_reflns 4230
_refine_ls_number_restraints 6
_refine_ls_restrained_S_all 1.056
_refine_ls_R_factor_all 0.0412
_refine_ls_R_factor_gt 0.0351
_refine_ls_shift/su_max 0.001
_refine_ls_shift/su_mean 0.001
_refine_ls_structure_factor_coef Fsqd
_refine_ls_weighting_details 'calc w=1/[\s^2^(Fo^2^)+(0.0348P)^2^+0.1911P] where P=(Fo^2^+2Fc^2^)/3'
_refine_ls_weighting_scheme calc
_refine_ls_wR_factor_gt 0.0835
_refine_ls_wR_factor_ref 0.0863
_reflns_number_gt 3736
_reflns_number_total 4230
_reflns_threshold_expression I>2\s(I)
_cod_data_source_file bt5286.cif
_cod_data_source_block I
_cod_database_code 2226779
_cod_database_fobs_code 2226779

loop_
_symmetry_equiv_pos_as_xyz
'x, y, z'
'-x, -y, -z'

loop_
_atom_site_type_symbol
_atom_site_label
_atom_site_fract_x
_atom_site_fract_y
_atom_site_fract_z
_atom_site_U_iso_or_equiv
_atom_site_adp_type
_atom_site_calc_flag
_atom_site_refinement_flags
_atom_site_occupancy
_atom_site_disorder_assembly
_atom_site_disorder_group
Cu Cu1 0.5000 0.5000 0.5000 0.01105(9) Uani d S 1 . .
O O1 0.9257(2) 0.05590(14) 0.38643(8) 0.0242(3) Uani d . 1 . .
O O2 0.93155(17) 0.28063(13) 0.33012(8) 0.0179(3) Uani d . 1 . .
O O1W 0.81745(18) 0.48550(14) 0.57137(9) 0.0204(3) Uani d D 1 . .
H H11 0.900(3) 0.555(2) 0.5970(13) 0.035(6) Uiso d D 1 . .
H H12 0.870(3) 0.4065(17) 0.5704(15) 0.037(7) Uiso d D 1 . .
O O2W 0.95494(18) 0.20230(14) 0.54959(9) 0.0185(3) Uani d D 1 . .
H H21 0.945(3) 0.160(2) 0.4983(8) 0.040(7) Uiso d D 1 . .
H H22 0.982(3) 0.1320(19) 0.5783(13) 0.029(6) Uiso d D 1 . .
N N1 0.55275(19) 0.35212(15) 0.39806(9) 0.0135(3) Uani d D 1 . .
H H1 0.6723(15) 0.342(2) 0.4045(12) 0.022(5) Uiso d D 1 . .
N N2 0.6209(2) 0.68731(15) 0.44674(9) 0.0130(3) Uani d D 1 . .
H H2 0.7437(14) 0.692(2) 0.4559(12) 0.017(5) Uiso d D 1 . .
C C1 0.5260(3) 0.4008(2) 0.30884(11) 0.0184(4) Uani d . 1 . .
H H1A 0.3879 0.4104 0.2963 0.022 Uiso calc R 1 . .
H H1B 0.5602 0.3211 0.2653 0.022 Uiso calc R 1 . .
C C2 0.6516(3) 0.5543(2) 0.29990(11) 0.0200(4) Uani d . 1 . .
H H2A 0.6509 0.5722 0.2370 0.024 Uiso calc R 1 . .
H H2B 0.7869 0.5480 0.3205 0.024 Uiso calc R 1 . .
C C3 0.5859(3) 0.6912(2) 0.35105(11) 0.0186(4) Uani d . 1 . .
H H3A 0.6570 0.7881 0.3332 0.022 Uiso calc R 1 . .
H H3B 0.4457 0.6902 0.3367 0.022 Uiso calc R 1 . .
C C4 0.5625(2) 0.82300(18) 0.49625(12) 0.0179(4) Uani d . 1 . .
H H4A 0.4297 0.8361 0.4754 0.021 Uiso calc R 1 . .
H H4B 0.6522 0.9174 0.4871 0.021 Uiso calc R 1 . .
C C5 0.5685(2) 0.79793(18) 0.59202(12) 0.0181(4) Uani d . 1 . .
H H5A 0.7039 0.7967 0.6145 0.022 Uiso calc R 1 . .
H H5B 0.5178 0.8826 0.6259 0.022 Uiso calc R 1 . .
C C6 0.9049(2) 0.13621(18) 0.32350(11) 0.0137(3) Uani d . 1 . .
C C7 0.8332(3) 0.04950(19) 0.23452(11) 0.0172(4) Uani d . 1 . .
H H7A 0.6895 0.0311 0.2309 0.021 Uiso calc R 1 . .
H H7B 0.8776 -0.0525 0.2313 0.021 Uiso calc R 1 . .
C C8 0.8998(2) 0.1307(2) 0.15509(11) 0.0177(4) Uani d . 1 . .
H H8A 0.8265 0.0760 0.1015 0.021 Uiso calc R 1 . .
H H8B 0.8690 0.2372 0.1613 0.021 Uiso calc R 1 . .
C C9 1.1168(2) 0.1371(2) 0.14399(12) 0.0194(4) Uani d . 1 . .
H H9A 1.1902 0.2006 0.1949 0.023 Uiso calc R 1 . .
H H9B 1.1499 0.0314 0.1437 0.023 Uiso calc R 1 . .
C C10 1.1795(2) 0.2040(2) 0.06012(11) 0.0189(4) Uani d . 1 . .
H H10A 1.1426 0.3084 0.0598 0.023 Uiso calc R 1 . .
H H10B 1.1078 0.1389 0.0093 0.023 Uiso calc R 1 . .
C C11 1.3965(3) 0.2155(2) 0.04841(12) 0.0204(4) Uani d . 1 . .
H H11A 1.4684 0.2866 0.0968 0.024 Uiso calc R 1 . .
H H11B 1.4356 0.1125 0.0525 0.024 Uiso calc R 1 . .
C C12 1.4536(2) 0.2727(2) -0.03877(11) 0.0188(4) Uani d . 1 . .
H H12A 1.4084 0.3732 -0.0439 0.023 Uiso calc R 1 . .
H H12B 1.3857 0.1989 -0.0870 0.023 Uiso calc R 1 . .
C C13 1.6711(3) 0.2921(2) -0.05047(11) 0.0196(4) Uani d . 1 . .
H H13A 1.7394 0.3678 -0.0032 0.024 Uiso calc R 1 . .
H H13B 1.7174 0.1922 -0.0444 0.024 Uiso calc R 1 . .
C C14 1.7228(3) 0.3460(2) -0.13872(12) 0.0253(4) Uani d . 1 . .
H H14A 1.6723 0.4440 -0.1454 0.030 Uiso calc R 1 . .
H H14B 1.6570 0.2685 -0.1857 0.030 Uiso calc R 1 . .
C C15 1.9396(3) 0.3709(3) -0.15119(14) 0.0329(5) Uani d . 1 . .
H H15A 1.9617 0.4047 -0.2095 0.049 Uiso calc R 1 . .
H H15B 1.9908 0.2740 -0.1458 0.049 Uiso calc R 1 . .
H H15C 2.0058 0.4501 -0.1062 0.049 Uiso calc R 1 . .

loop_
_atom_site_aniso_label
_atom_site_aniso_U_11
_atom_site_aniso_U_22
_atom_site_aniso_U_33
_atom_site_aniso_U_12
_atom_site_aniso_U_13
_atom_site_aniso_U_23
Cu1 0.01256(15) 0.00841(14) 0.01241(16) 0.00162(10) 0.00342(11) 0.00065(10)
O1 0.0374(8) 0.0185(6) 0.0167(7) 0.0035(5) -0.0007(6) 0.0043(5)
O2 0.0220(6) 0.0131(5) 0.0184(6) 0.0051(5) -0.0005(5) -0.0012(5)
O1W 0.0139(6) 0.0158(6) 0.0306(8) 0.0045(5) -0.0032(5) -0.0027(5)
O2W 0.0200(6) 0.0159(6) 0.0200(7) 0.0046(5) 0.0001(5) 0.0010(5)
N1 0.0089(7) 0.0154(7) 0.0157(7) 0.0023(5) 0.0020(6) -0.0020(5)
N2 0.0096(7) 0.0127(6) 0.0176(7) 0.0030(5) 0.0031(6) 0.0028(5)
C1 0.0170(9) 0.0250(9) 0.0133(9) 0.0061(7) 0.0014(7) -0.0026(7)
C2 0.0177(9) 0.0310(10) 0.0133(9) 0.0062(7) 0.0045(7) 0.0074(7)
C3 0.0170(9) 0.0211(8) 0.0193(9) 0.0037(7) 0.0017(7) 0.0098(7)
C4 0.0144(8) 0.0085(7) 0.0312(10) 0.0019(6) 0.0050(7) 0.0014(7)
C5 0.0148(8) 0.0109(7) 0.0270(10) 0.0001(6) 0.0039(7) -0.0052(7)
C6 0.0098(8) 0.0163(8) 0.0155(9) 0.0034(6) 0.0040(6) -0.0002(6)
C7 0.0184(9) 0.0157(8) 0.0163(9) -0.0006(6) 0.0040(7) -0.0016(7)
C8 0.0179(9) 0.0211(8) 0.0133(8) 0.0003(7) 0.0030(7) -0.0002(7)
C9 0.0176(9) 0.0240(9) 0.0168(9) 0.0027(7) 0.0032(7) 0.0017(7)
C10 0.0174(9) 0.0234(9) 0.0156(9) 0.0009(7) 0.0036(7) 0.0024(7)
C11 0.0192(9) 0.0259(9) 0.0162(9) 0.0025(7) 0.0054(7) 0.0021(7)
C12 0.0165(9) 0.0242(9) 0.0150(9) 0.0003(7) 0.0031(7) 0.0018(7)
C13 0.0186(9) 0.0250(9) 0.0154(9) 0.0024(7) 0.0033(7) 0.0027(7)
C14 0.0210(10) 0.0367(11) 0.0182(10) 0.0012(8) 0.0044(7) 0.0071(8)
C15 0.0250(10) 0.0443(12) 0.0316(12) 0.0039(9) 0.0138(9) 0.0104(9)

loop_
_atom_type_symbol
_atom_type_description
_atom_type_scat_dispersion_real
_atom_type_scat_dispersion_imag
_atom_type_scat_source
C C 0.0033 0.0016 'International Tables Vol C Tables 4.2.6.8 and 6.1.1.4'
H H 0.0000 0.0000 'International Tables Vol C Tables 4.2.6.8 and 6.1.1.4'
N N 0.0061 0.0033 'International Tables Vol C Tables 4.2.6.8 and 6.1.1.4'
O O 0.0106 0.0060 'International Tables Vol C Tables 4.2.6.8 and 6.1.1.4'
Cu Cu 0.3201 1.2651 'International Tables Vol C Tables 4.2.6.8 and 6.1.1.4'

loop_
_geom_angle_atom_site_label_1
_geom_angle_atom_site_label_2
_geom_angle_atom_site_label_3
_geom_angle_site_symmetry_1
_geom_angle_site_symmetry_3
_geom_angle
_geom_angle_publ_flag
N2 Cu1 N2 . 2_666 180.0000(10) ?
N2 Cu1 N1 . . 93.73(6) ?
N2 Cu1 N1 2_666 . 86.27(6) ?
N2 Cu1 N1 . 2_666 86.27(6) ?
N2 Cu1 N1 2_666 2_666 93.73(6) ?
N1 Cu1 N1 . 2_666 180.00(5) ?
N2 Cu1 O1W . . 88.48(5) ?
N2 Cu1 O1W 2_666 . 91.52(5) ?
N1 Cu1 O1W . . 90.25(5) ?
N1 Cu1 O1W 2_666 . 89.75(5) ?
Cu1 O1W H11 . . 130.2(16) ?
Cu1 O1W H12 . . 124.9(16) ?
H11 O1W H12 . . 105(2) ?
H21 O2W H22 . . 102(2) ?
C1 N1 C5 . 2_666 112.07(13) ?
C1 N1 Cu1 . . 117.07(10) ?
C5 N1 Cu1 2_666 . 106.17(10) ?
C1 N1 H1 . . 105.4(13) ?
C5 N1 H1 2_666 . 108.8(13) ?
Cu1 N1 H1 . . 107.0(13) ?
C3 N2 C4 . . 111.44(13) ?
C3 N2 Cu1 . . 117.71(10) ?
C4 N2 Cu1 . . 107.26(10) ?
C3 N2 H2 . . 105.7(13) ?
C4 N2 H2 . . 107.8(13) ?
Cu1 N2 H2 . . 106.5(13) ?
N1 C1 C2 . . 111.30(14) ?
N1 C1 H1A . . 109.4 ?
C2 C1 H1A . . 109.4 ?
N1 C1 H1B . . 109.4 ?
C2 C1 H1B . . 109.4 ?
H1A C1 H1B . . 108.0 ?
C1 C2 C3 . . 113.84(14) ?
C1 C2 H2A . . 108.8 ?
C3 C2 H2A . . 108.8 ?
C1 C2 H2B . . 108.8 ?
C3 C2 H2B . . 108.8 ?
H2A C2 H2B . . 107.7 ?
N2 C3 C2 . . 111.53(13) ?
N2 C3 H3A . . 109.3 ?
C2 C3 H3A . . 109.3 ?
N2 C3 H3B . . 109.3 ?
C2 C3 H3B . . 109.3 ?
H3A C3 H3B . . 108.0 ?
N2 C4 C5 . . 108.50(13) ?
N2 C4 H4A . . 110.0 ?
C5 C4 H4A . . 110.0 ?
N2 C4 H4B . . 110.0 ?
C5 C4 H4B . . 110.0 ?
H4A C4 H4B . . 108.4 ?
N1 C5 C4 2_666 . 108.31(13) ?
N1 C5 H5A 2_666 . 110.0 ?
C4 C5 H5A . . 110.0 ?
N1 C5 H5B 2_666 . 110.0 ?
C4 C5 H5B . . 110.0 ?
H5A C5 H5B . . 108.4 ?
O2 C6 O1 . . 124.52(15) ?
O2 C6 C7 . . 118.55(15) ?
O1 C6 C7 . . 116.87(14) ?
C6 C7 C8 . . 115.27(13) ?
C6 C7 H7A . . 108.5 ?
C8 C7 H7A . . 108.5 ?
C6 C7 H7B . . 108.5 ?
C8 C7 H7B . . 108.5 ?
H7A C7 H7B . . 107.5 ?
C9 C8 C7 . . 113.07(15) ?
C9 C8 H8A . . 109.0 ?
C7 C8 H8A . . 109.0 ?
C9 C8 H8B . . 109.0 ?
C7 C8 H8B . . 109.0 ?
H8A C8 H8B . . 107.8 ?
C10 C9 C8 . . 113.02(15) ?
C10 C9 H9A . . 109.0 ?
C8 C9 H9A . . 109.0 ?
C10 C9 H9B . . 109.0 ?
C8 C9 H9B . . 109.0 ?
H9A C9 H9B . . 107.8 ?
C9 C10 C11 . . 114.15(15) ?
C9 C10 H10A . . 108.7 ?
C11 C10 H10A . . 108.7 ?
C9 C10 H10B . . 108.7 ?
C11 C10 H10B . . 108.7 ?
H10A C10 H10B . . 107.6 ?
C12 C11 C10 . . 113.15(15) ?
C12 C11 H11A . . 108.9 ?
C10 C11 H11A . . 108.9 ?
C12 C11 H11B . . 108.9 ?
C10 C11 H11B . . 108.9 ?
H11A C11 H11B . . 107.8 ?
C11 C12 C13 . . 114.24(15) ?
C11 C12 H12A . . 108.7 ?
C13 C12 H12A . . 108.7 ?
C11 C12 H12B . . 108.7 ?
C13 C12 H12B . . 108.7 ?
H12A C12 H12B . . 107.6 ?
C14 C13 C12 . . 112.92(15) ?
C14 C13 H13A . . 109.0 ?
C12 C13 H13A . . 109.0 ?
C14 C13 H13B . . 109.0 ?
C12 C13 H13B . . 109.0 ?
H13A C13 H13B . . 107.8 ?
C13 C14 C15 . . 114.09(16) ?
C13 C14 H14A . . 108.7 ?
C15 C14 H14A . . 108.7 ?
C13 C14 H14B . . 108.7 ?
C15 C14 H14B . . 108.7 ?
H14A C14 H14B . . 107.6 ?
C14 C15 H15A . . 109.5 ?
C14 C15 H15B . . 109.5 ?
H15A C15 H15B . . 109.5 ?
C14 C15 H15C . . 109.5 ?
H15A C15 H15C . . 109.5 ?
H15B C15 H15C . . 109.5 ?

loop_
_geom_bond_atom_site_label_1
_geom_bond_atom_site_label_2
_geom_bond_site_symmetry_2
_geom_bond_distance
_geom_bond_publ_flag
Cu1 N1 . 2.0290(10) yes
Cu1 N1 2_666 2.0290(10) ?
Cu1 N2 . 2.0000(10) yes
Cu1 N2 2_666 2.0000(10) ?
Cu1 O1w . 2.4430(10) yes
O1 C6 . 1.259(2) ?
O2 C6 . 1.2515(19) ?
O1W H11 . 0.832(10) ?
O1W H12 . 0.831(9) ?
O2W H21 . 0.834(9) ?
O2W H22 . 0.828(9) ?
N1 C1 . 1.479(2) ?
N1 C5 2_666 1.485(2) ?
N1 H1 . 0.855(9) ?
N2 C3 . 1.478(2) ?
N2 C4 . 1.478(2) ?
N2 H2 . 0.854(9) ?
C1 C2 . 1.520(2) ?
C1 H1A . 0.9900 ?
C1 H1B . 0.9900 ?
C2 C3 . 1.521(2) ?
C2 H2A . 0.9900 ?
C2 H2B . 0.9900 ?
C3 H3A . 0.9900 ?
C3 H3B . 0.9900 ?
C4 C5 . 1.503(3) ?
C4 H4A . 0.9900 ?
C4 H4B . 0.9900 ?
C5 N1 2_666 1.485(2) ?
C5 H5A . 0.9900 ?
C5 H5B . 0.9900 ?
C6 C7 . 1.524(2) ?
C7 C8 . 1.526(2) ?
C7 H7A . 0.9900 ?
C7 H7B . 0.9900 ?
C8 C9 . 1.527(2) ?
C8 H8A . 0.9900 ?
C8 H8B . 0.9900 ?
C9 C10 . 1.520(2) ?
C9 H9A . 0.9900 ?
C9 H9B . 0.9900 ?
C10 C11 . 1.525(2) ?
C10 H10A . 0.9900 ?
C10 H10B . 0.9900 ?
C11 C12 . 1.522(2) ?
C11 H11A . 0.9900 ?
C11 H11B . 0.9900 ?
C12 C13 . 1.525(2) ?
C12 H12A . 0.9900 ?
C12 H12B . 0.9900 ?
C13 C14 . 1.517(2) ?
C13 H13A . 0.9900 ?
C13 H13B . 0.9900 ?
C14 C15 . 1.522(3) ?
C14 H14A . 0.9900 ?
C14 H14B . 0.9900 ?
C15 H15A . 0.9800 ?
C15 H15B . 0.9800 ?
C15 H15C . 0.9800 ?

loop_
_geom_hbond_atom_site_label_D
_geom_hbond_atom_site_label_H
_geom_hbond_atom_site_label_A
_geom_hbond_site_symmetry_A
_geom_hbond_distance_DH
_geom_hbond_distance_HA
_geom_hbond_distance_DA
_geom_hbond_angle_DHA
_geom_hbond_publ_flag
N1 H1 O2 . 0.860(10) 2.300(10) 3.025(2) 144(2) yes
N2 H2 O2w 2_766 0.850(10) 2.180(10) 2.974(2) 154(2) yes
O1w H11 O2 2_766 0.830(10) 1.950(10) 2.774(2) 172(2) yes
O1w H12 O2w . 0.830(10) 1.980(10) 2.799(2) 169(2) yes
O2w H21 O1 . 0.830(10) 1.860(10) 2.694(2) 177(2) yes
O2w H22 O1 2_756 0.830(10) 1.970(10) 2.771(2) 163(2) yes

loop_
_geom_torsion_atom_site_label_1
_geom_torsion_atom_site_label_2
_geom_torsion_atom_site_label_3
_geom_torsion_atom_site_label_4
_geom_torsion_site_symmetry_1
_geom_torsion_site_symmetry_2
_geom_torsion_site_symmetry_3
_geom_torsion_site_symmetry_4
_geom_torsion
_geom_torsion_publ_flag
N2 Cu1 N1 C1 . . . . -39.47(12) ?
N2 Cu1 N1 C1 2_666 . . . 140.53(12) ?
O1W Cu1 N1 C1 . . . . -127.96(11) ?
N2 Cu1 N1 C5 . . . 2_666 -165.46(11) ?
N2 Cu1 N1 C5 2_666 . . 2_666 14.54(11) ?
O1W Cu1 N1 C5 . . . 2_666 106.05(11) ?
N1 Cu1 N2 C3 . . . . 39.47(12) ?
N1 Cu1 N2 C3 2_666 . . . -140.53(12) ?
O1W Cu1 N2 C3 . . . . 129.61(11) ?
N1 Cu1 N2 C4 . . . . 166.02(11) ?
N1 Cu1 N2 C4 2_666 . . . -13.98(11) ?
O1W Cu1 N2 C4 . . . . -103.84(10) ?
C5 N1 C1 C2 2_666 . . . -179.84(13) ?
Cu1 N1 C1 C2 . . . . 57.16(16) ?
N1 C1 C2 C3 . . . . -70.19(19) ?
C4 N2 C3 C2 . . . . 178.27(13) ?
Cu1 N2 C3 C2 . . . . -57.23(16) ?
C1 C2 C3 N2 . . . . 70.00(18) ?
C3 N2 C4 C5 . . . . 170.11(13) ?
Cu1 N2 C4 C5 . . . . 39.93(15) ?
N2 C4 C5 N1 . . . 2_666 -54.24(17) ?
O2 C6 C7 C8 . . . . 31.5(2) ?
O1 C6 C7 C8 . . . . -151.30(16) ?
C6 C7 C8 C9 . . . . 69.42(19) ?
C7 C8 C9 C10 . . . . 174.47(14) ?
C8 C9 C10 C11 . . . . 178.58(14) ?
C9 C10 C11 C12 . . . . 176.14(14) ?
C10 C11 C12 C13 . . . . 177.40(14) ?
C11 C12 C13 C14 . . . . 178.81(15) ?
C12 C13 C14 C15 . . . . 178.29(16) ?
